data_8103050
loop_
_publ_author_name
'Wilhelm Klein'
'Martin Jansen'

_publ_section_title
;
 Refinement of the crystal structure of dilead(II) oxide chromate(VI),
 Pb2O(CrO4)
;
_journal_issue 2
_journal_name_full 'Zeitschrift f\"ur Kristallographie - New Crystal Structures'
_journal_page_first 219
_journal_volume 225
_journal_year 2010
_chemical_formula_moiety 'Cr O5 Pb2'
_chemical_formula_structural 'Pb2 O Cr O4'
_chemical_formula_sum 'Cr O5 Pb2'
_chemical_formula_weight 546.38
_chemical_name_common 'Lead Chromate Oxide'
_chemical_name_systematic ' Dilead(II) Chromate(VI) Oxide'
_space_group_IT_number 12
_symmetry_cell_setting monoclinic
_symmetry_space_group_name_Hall '-C 2y'
_symmetry_space_group_name_H-M 'C 1 2/m 1'
_atom_sites_solution_primary direct
_atom_sites_solution_secondary difmap
_audit_creation_method SHELXL-97
_cell_angle_alpha 90.00
_cell_angle_beta 115.189(17)
_cell_angle_gamma 90.00
_cell_formula_units_Z 4
_cell_length_a 14.063(3)
_cell_length_b 5.7035(9)
_cell_length_c 7.1719(17)
_cell_measurement_reflns_used 6180
_cell_measurement_temperature 293(2)
_cell_measurement_theta_max 29.62
_cell_measurement_theta_min 3.10
_cell_volume 520.5(2)
_computing_cell_refinement 'STOE X-AREA (Stoe & Cie, 2002)'
_computing_data_collection 'STOE X-AREA (Stoe & Cie, 2002)'
_computing_data_reduction 'STOE X-RED (Stoe & Cie, 2002)'
_computing_molecular_graphics 'DIAMOND (Brandenburg, 2007)'
_computing_publication_material 'SHELXL-97 (Sheldrick, 1997)'
_computing_structure_refinement 'SHELXL-97 (Sheldrick, 1997)'
_computing_structure_solution 'SHELXS-97 (Sheldrick, 1990)'
_diffrn_ambient_temperature 293(2)
_diffrn_detector 'image plate (34 cm diameter)'
_diffrn_detector_area_resol_mean 6.67
_diffrn_detector_type STOE
_diffrn_measured_fraction_theta_full 0.994
_diffrn_measured_fraction_theta_max 0.994
_diffrn_measurement_device '2-circle goniometer'
_diffrn_measurement_device_type 'STOE IPDS 2'
_diffrn_measurement_method 'omega scan'
_diffrn_radiation_monochromator 'plane graphite'
_diffrn_radiation_source 'fine-focus sealed tube'
_diffrn_radiation_type 'Mo K\a'
_diffrn_radiation_wavelength 0.71073
_diffrn_reflns_av_R_equivalents 0.0575
_diffrn_reflns_av_sigmaI/netI 0.0366
_diffrn_reflns_limit_h_max 19
_diffrn_reflns_limit_h_min -19
_diffrn_reflns_limit_k_max 7
_diffrn_reflns_limit_k_min -6
_diffrn_reflns_limit_l_max 9
_diffrn_reflns_limit_l_min -9
_diffrn_reflns_number 2723
_diffrn_reflns_theta_full 29.65
_diffrn_reflns_theta_max 29.65
_diffrn_reflns_theta_min 3.14
_exptl_absorpt_coefficient_mu 66.501
_exptl_absorpt_correction_T_max 0.001
_exptl_absorpt_correction_T_min 0.001
_exptl_absorpt_correction_type integration
_exptl_absorpt_process_details 'STOE X-SHAPE (Stoe & Cie, 2002)'
_exptl_crystal_colour red
_exptl_crystal_density_diffrn 6.972
_exptl_crystal_density_method 'not measured'
_exptl_crystal_description block
_exptl_crystal_F_000 912
_exptl_crystal_size_max 0.1
_exptl_crystal_size_mid 0.1
_exptl_crystal_size_min 0.1
_refine_diff_density_max 2.356
_refine_diff_density_min -3.563
_refine_diff_density_rms 0.535
_refine_ls_extinction_coef 0.0051(3)
_refine_ls_extinction_expression Fc^*^=kFc[1+0.001xFc^2^\l^3^/sin(2\q)]^-1/4^
_refine_ls_extinction_method SHELXL
_refine_ls_goodness_of_fit_ref 1.088
_refine_ls_matrix_type full
_refine_ls_number_parameters 46
_refine_ls_number_reflns 796
_refine_ls_number_restraints 0
_refine_ls_restrained_S_all 1.088
_refine_ls_R_factor_all 0.0330
_refine_ls_R_factor_gt 0.0301
_refine_ls_shift/su_max 0.000
_refine_ls_shift/su_mean 0.000
_refine_ls_structure_factor_coef Fsqd
_refine_ls_weighting_details 'calc w=1/[\s^2^(Fo^2^)+(0.0517P)^2^+0.0000P] where P=(Fo^2^+2Fc^2^)/3'
_refine_ls_weighting_scheme calc
_refine_ls_wR_factor_gt 0.0762
_refine_ls_wR_factor_ref 0.0780
_reflns_number_gt 729
_reflns_number_total 796
_reflns_threshold_expression I>2\s(I)
_cod_data_source_file 710043.cff
_cod_data_source_block pb2ocro4
_cod_original_cell_volume 520.55(19)
_cod_database_code 8103050

loop_
_symmetry_equiv_pos_as_xyz
'x, y, z'
'x, -y, z'
'x+1/2, y+1/2, z'
'x+1/2, -y+1/2, z'
'-x, -y, -z'
'-x, y, -z'
'-x+1/2, -y+1/2, -z'
'-x+1/2, y+1/2, -z'

loop_
_atom_site_label
_atom_site_type_symbol
_atom_site_fract_x
_atom_site_fract_y
_atom_site_fract_z
_atom_site_U_iso_or_equiv
_atom_site_adp_type
_atom_site_occupancy
_atom_site_symmetry_multiplicity
_atom_site_calc_flag
_atom_site_refinement_flags
_atom_site_disorder_assembly
_atom_site_disorder_group
Pb1 Pb 0.02039(3) 0.0000 0.26693(5) 0.01297(18) Uani 1 2 d S . .
Pb2 Pb 0.35691(3) 0.0000 0.88721(5) 0.01470(18) Uani 1 2 d S . .
Cr Cr 0.32999(12) 0.0000 0.3405(2) 0.0109(3) Uani 1 2 d S . .
O1 O 0.4074(7) 0.0000 0.5928(13) 0.0271(19) Uani 1 2 d S . .
O2 O 0.2043(8) 0.0000 0.2958(15) 0.033(2) Uani 1 2 d S . .
O3 O 0.3517(5) 0.2325(12) 0.2272(9) 0.0231(12) Uani 1 1 d . . .
O4 O 0.0000 0.2474(14) 0.0000 0.0134(13) Uani 1 2 d S . .

loop_
_atom_site_aniso_label
_atom_site_aniso_U_11
_atom_site_aniso_U_22
_atom_site_aniso_U_33
_atom_site_aniso_U_23
_atom_site_aniso_U_13
_atom_site_aniso_U_12
Pb1 0.0126(2) 0.0178(3) 0.0096(2) 0.000 0.00575(16) 0.000
Pb2 0.0098(2) 0.0173(3) 0.0166(2) 0.000 0.00518(16) 0.000
Cr 0.0071(6) 0.0140(8) 0.0114(6) 0.000 0.0039(6) 0.000
O1 0.024(4) 0.035(5) 0.018(3) 0.000 0.005(3) 0.000
O2 0.024(4) 0.043(6) 0.036(5) 0.000 0.016(4) 0.000
O3 0.020(2) 0.021(3) 0.029(3) 0.007(3) 0.011(2) -0.002(2)
O4 0.011(3) 0.015(4) 0.014(3) 0.000 0.005(2) 0.000

loop_
_atom_type_symbol
_atom_type_description
_atom_type_scat_dispersion_real
_atom_type_scat_dispersion_imag
_atom_type_scat_source
Pb Pb -3.3944 10.1111 'International Tables Vol C Tables 4.2.6.8 and 6.1.1.4'
Cr Cr 0.3209 0.6236 'International Tables Vol C Tables 4.2.6.8 and 6.1.1.4'
O O 0.0106 0.0060 'International Tables Vol C Tables 4.2.6.8 and 6.1.1.4'

loop_
_geom_angle_atom_site_label_1
_geom_angle_atom_site_label_2
_geom_angle_atom_site_label_3
_geom_angle
_geom_angle_site_symmetry_1
_geom_angle_site_symmetry_3
_geom_angle_publ_flag
O4 Pb1 O4 75.8(3) 5 . ?
O4 Pb1 O2 80.05(18) 5 . ?
O4 Pb1 O2 80.05(18) . . ?
O4 Pb1 O3 76.99(15) 5 3_445 ?
O4 Pb1 O3 117.48(14) . 3_445 ?
O2 Pb1 O3 145.98(14) . 3_445 ?
O4 Pb1 O3 117.48(14) 5 4_455 ?
O4 Pb1 O3 76.99(15) . 4_455 ?
O2 Pb1 O3 145.98(14) . 4_455 ?
O3 Pb1 O3 67.9(3) 3_445 4_455 ?
O4 Pb1 Pb1 37.92(16) 5 5 ?
O4 Pb1 Pb1 37.92(16) . 5 ?
O2 Pb1 Pb1 77.3(2) . 5 ?
O3 Pb1 Pb1 98.62(13) 3_445 5 ?
O3 Pb1 Pb1 98.62(13) 4_455 5 ?
O4 Pb1 Pb1 139.15(14) 5 5_556 ?
O4 Pb1 Pb1 139.15(14) . 5_556 ?
O2 Pb1 Pb1 119.1(2) . 5_556 ?
O3 Pb1 Pb1 67.97(13) 3_445 5_556 ?
O3 Pb1 Pb1 67.97(13) 4_455 5_556 ?
Pb1 Pb1 Pb1 163.53(2) 5 5_556 ?
O4 Pb2 O4 76.7(3) 7_556 3_546 ?
O4 Pb2 O1 77.20(16) 7_556 . ?
O4 Pb2 O1 77.20(16) 3_546 . ?
O4 Pb2 Pb2 38.34(15) 7_556 5_657 ?
O4 Pb2 Pb2 38.34(16) 3_546 5_657 ?
O1 Pb2 Pb2 73.6(2) . 5_657 ?
O3 Cr O3 106.9(5) 2 . ?
O3 Cr O2 108.1(3) 2 . ?
O3 Cr O2 108.1(3) . . ?
O3 Cr O1 111.2(3) 2 . ?
O3 Cr O1 111.2(3) . . ?
O2 Cr O1 111.1(5) . . ?
Cr O1 Pb2 128.9(5) . . ?
Cr O2 Pb1 174.2(6) . . ?
Cr O3 Pb1 137.0(3) . 3 ?
Pb1 O4 Pb1 104.2(3) . 5 ?
Pb1 O4 Pb2 107.98(2) . 7_556 ?
Pb1 O4 Pb2 116.995(17) 5 7_556 ?
Pb1 O4 Pb2 116.994(17) . 3_454 ?
Pb1 O4 Pb2 107.98(2) 5 3_454 ?
Pb2 O4 Pb2 103.3(3) 7_556 3_454 ?

loop_
_geom_bond_atom_site_label_1
_geom_bond_atom_site_label_2
_geom_bond_distance
_geom_bond_site_symmetry_2
_geom_bond_publ_flag
Pb1 O4 2.296(5) 5 ?
Pb1 O4 2.296(5) . ?
Pb1 O2 2.505(10) . ?
Pb1 O3 2.731(6) 3_445 ?
Pb1 O3 2.731(6) 4_455 ?
Pb1 Pb1 3.6221(11) 5 ?
Pb1 Pb1 3.6245(10) 5_556 ?
Pb2 O4 2.322(5) 7_556 ?
Pb2 O4 2.322(5) 3_546 ?
Pb2 O1 2.498(9) . ?
Pb2 Pb2 3.6431(12) 5_657 ?
Cr O3 1.650(6) 2 ?
Cr O3 1.650(6) . ?
Cr O2 1.657(10) . ?
Cr O1 1.668(9) . ?
O3 Pb1 2.731(6) 3 ?
O4 Pb1 2.296(5) 5 ?
O4 Pb2 2.322(5) 7_556 ?
O4 Pb2 2.322(5) 3_454 ?
